data_7116947
loop_
_publ_author_name
'Clingerman, Daniel J.'
'Morris, William'
'Mondloch, Joseph E.'
'Kennedy, Robert D.'
'Sarjeant, Amy A.'
'Stern, Charlotte'
'Hupp, Joseph T.'
'Farha, Omar K.'
'Mirkin, Chad A.'

_publ_section_title
;
 Stabilization of a highly porous metal-organic framework utilizing a
 carborane-based linker.
;
_journal_issue 30
_journal_name_full 'Chemical communications (Cambridge, England)'
_journal_page_first 6521
_journal_page_last 6523
_journal_paper_doi 10.1039/c4cc09212k
_journal_volume 51
_journal_year 2015
_chemical_formula_moiety 'C10 H18 B16 Cu O5'
_chemical_formula_sum 'C10 H18 B16 Cu O5'
_chemical_formula_weight 454.74
_chemical_name_systematic
;
 ?
;
_space_group_crystal_system cubic
_space_group_IT_number 223
_space_group_name_Hall '-P 4n 2 3'
_space_group_name_H-M_alt 'P m -3 n'
_symmetry_space_group_name_Hall '-P 4n 2 3'
_symmetry_space_group_name_H-M 'P m -3 n'
_atom_sites_solution_hydrogens geom
_atom_sites_solution_primary direct
_audit_creation_date 2014-03-25
_audit_creation_method
;
Olex2 1.2
(compiled 2014.03.12 svn.r2899 for OlexSys, GUI svn.r4796)
;
_audit_update_record
;
2014-07-25 deposited with the CCDC.
2015-02-23 downloaded from the CCDC.
;
_cell_angle_alpha 90
_cell_angle_beta 90
_cell_angle_gamma 90
_cell_formula_units_Z 12
_cell_length_a 28.973(2)
_cell_length_b 28.973(2)
_cell_length_c 28.973(2)
_cell_measurement_reflns_used 9981
_cell_measurement_temperature 250(2)
_cell_measurement_theta_max 49.800
_cell_measurement_theta_min 3.050
_cell_volume 24321(3)
_computing_cell_refinement 'SAINT V7.23A (Bruker, 2005)'
_computing_data_collection 'APEX2 V2.1-4 (Bruker, 2007)'
_computing_data_reduction 'Bruker SAINT'
_computing_molecular_graphics 'Olex2 (Dolomanov et al., 2009)'
_computing_publication_material 'Olex2 (Dolomanov et al., 2009)'
_computing_structure_refinement 'ShelXL (Sheldrick, 2008)'
_computing_structure_solution 'XT (Sheldrick, 2008)'
_diffrn_ambient_temperature 250(2)
_diffrn_detector_area_resol_mean 8
_diffrn_measured_fraction_theta_full 0.973
_diffrn_measured_fraction_theta_max 0.973
_diffrn_measurement_device_type 'Bruker Kappa APEX CCD area detector'
_diffrn_measurement_method '\w and \f scans'
_diffrn_radiation_monochromator 'MX optics'
_diffrn_radiation_type CuK\a
_diffrn_radiation_wavelength 1.54178
_diffrn_reflns_av_R_equivalents 0.0945
_diffrn_reflns_av_unetI/netI 0.0557
_diffrn_reflns_Laue_measured_fraction_full 0.973
_diffrn_reflns_Laue_measured_fraction_max 0.973
_diffrn_reflns_limit_h_max 26
_diffrn_reflns_limit_h_min -26
_diffrn_reflns_limit_k_max 20
_diffrn_reflns_limit_k_min -25
_diffrn_reflns_limit_l_max 25
_diffrn_reflns_limit_l_min -23
_diffrn_reflns_number 16503
_diffrn_reflns_point_group_measured_fraction_full 0.973
_diffrn_reflns_point_group_measured_fraction_max 0.973
_diffrn_reflns_theta_full 44.460
_diffrn_reflns_theta_max 44.461
_diffrn_reflns_theta_min 2.156
_diffrn_source microsource
_exptl_absorpt_coefficient_mu 0.423
_exptl_absorpt_correction_T_max 0.4698
_exptl_absorpt_correction_T_min 0.3145
_exptl_absorpt_correction_type multi-scan
_exptl_absorpt_process_details
;
SADABS-2012/1 (Bruker,2012) was used for absorption correction.
wR2(int) was 0.1319 before and 0.0971 after correction.
The Ratio of minimum to maximum transmission is 0.6694.
The \l/2 correction factor is 0.0015.
;
_exptl_crystal_colour blue
_exptl_crystal_colour_primary blue
_exptl_crystal_density_diffrn 0.373
_exptl_crystal_description block
_exptl_crystal_F_000 2724
_exptl_crystal_size_max 0.27
_exptl_crystal_size_mid 0.197
_exptl_crystal_size_min 0.185
_refine_diff_density_max 0.580
_refine_diff_density_min -0.576
_refine_diff_density_rms 0.052
_refine_ls_extinction_method none
_refine_ls_goodness_of_fit_ref 2.359
_refine_ls_hydrogen_treatment constr
_refine_ls_matrix_type full
_refine_ls_number_parameters 79
_refine_ls_number_reflns 1700
_refine_ls_number_restraints 84
_refine_ls_restrained_S_all 2.413
_refine_ls_R_factor_all 0.1552
_refine_ls_R_factor_gt 0.1208
_refine_ls_shift/su_max 0.000
_refine_ls_shift/su_mean 0.000
_refine_ls_structure_factor_coef Fsqd
_refine_ls_weighting_details 'w=1/[\s^2^(Fo^2^)+(0.1000P)^2^] where P=(Fo^2^+2Fc^2^)/3'
_refine_ls_weighting_scheme calc
_refine_ls_wR_factor_gt 0.3451
_refine_ls_wR_factor_ref 0.3726
_reflns_Friedel_coverage 0.000
_reflns_number_gt 1012
_reflns_number_total 1700
_reflns_threshold_expression 'I > 2\s(I)'
_cod_data_source_file c4cc09212k2.cif
_cod_data_source_block n3398a
_cod_original_cell_volume 24322(5)
_cod_database_code 7116947
_shelxl_version_number 2013-4
_shelx_space_group_comment
;
The symmetry employed for this shelxl refinement is uniquely defined
by the following loop, which should always be used as a source of
symmetry information in preference to the above space-group names.
They are only intended as comments.
;
_shelx_estimated_absorpt_t_max 0.926
_shelx_estimated_absorpt_t_min 0.894
_olex2_refinement_description
;
1. Fixed Uiso
 At 1.2 times of:
  All B(H) groups, All C(H) groups
2. Rigid body (RIGU) restrains
 All non-hydrogen atoms
 with sigma for 1-2 distances of 0.004 and sigma for 1-3 distances of 0.004
3.a Aromatic/amide H refined with riding coordinates:
 C5(H5)
3.b Boron cage BH refined with riding coordinates:
 B3(H3), B1(H1), B2(H2), B4(H4)
;
_smtbx_masks_special_details
;
The solvent masking procedure as implemented in Olex2 was used to remove the
electronic contribution of solvent molecules from the refinement.  As the exact
solvent content is not known, only the atoms used in the refinement model are
reported in the formula here.


Total solvent accessible volume / cell = 19269.5 Ang^3^ [79.2%]
Total electron count / cell = 4876.5
;
_olex2_computing_structure_refinement_long 'ShelXL (Sheldrick, 2008)'

loop_
_space_group_symop_operation_xyz
'x, y, z'
'-x, -y, z'
'-x, y, -z'
'x, -y, -z'
'z, x, y'
'z, -x, -y'
'-z, -x, y'
'-z, x, -y'
'y, z, x'
'-y, z, -x'
'y, -z, -x'
'-y, -z, x'
'y+1/2, x+1/2, -z+1/2'
'-y+1/2, -x+1/2, -z+1/2'
'y+1/2, -x+1/2, z+1/2'
'-y+1/2, x+1/2, z+1/2'
'x+1/2, z+1/2, -y+1/2'
'-x+1/2, z+1/2, y+1/2'
'-x+1/2, -z+1/2, -y+1/2'
'x+1/2, -z+1/2, y+1/2'
'z+1/2, y+1/2, -x+1/2'
'z+1/2, -y+1/2, x+1/2'
'-z+1/2, y+1/2, x+1/2'
'-z+1/2, -y+1/2, -x+1/2'
'-x, -y, -z'
'x, y, -z'
'x, -y, z'
'-x, y, z'
'-z, -x, -y'
'-z, x, y'
'z, x, -y'
'z, -x, y'
'-y, -z, -x'
'y, -z, x'
'-y, z, x'
'y, z, -x'
'-y-1/2, -x-1/2, z-1/2'
'y-1/2, x-1/2, z-1/2'
'-y-1/2, x-1/2, -z-1/2'
'y-1/2, -x-1/2, -z-1/2'
'-x-1/2, -z-1/2, y-1/2'
'x-1/2, -z-1/2, -y-1/2'
'x-1/2, z-1/2, y-1/2'
'-x-1/2, z-1/2, -y-1/2'
'-z-1/2, -y-1/2, x-1/2'
'-z-1/2, y-1/2, -x-1/2'
'z-1/2, -y-1/2, -x-1/2'
'z-1/2, y-1/2, x-1/2'

loop_
_atom_site_label
_atom_site_type_symbol
_atom_site_fract_x
_atom_site_fract_y
_atom_site_fract_z
_atom_site_U_iso_or_equiv
_atom_site_adp_type
_atom_site_occupancy
_atom_site_site_symmetry_order
_atom_site_calc_flag
_atom_site_refinement_flags_posn
_atom_site_refinement_flags_adp
_atom_site_refinement_flags_occupancy
Cu1 Cu 0.5000 0.70375(8) 0.0000 0.0998(13) Uani 1 4 d S T P
O1 O 0.5479(2) 0.7128(2) 0.04719(19) 0.113(2) Uani 1 1 d . . .
O2 O 0.5000 0.6252(5) 0.0000 0.142(4) Uani 1 4 d S T P
C2 C 0.5966(2) 0.7500 0.0966(2) 0.101(3) Uani 1 2 d S T P
C3 C 0.6780(3) 0.7500 0.1780(3) 0.112(3) Uani 1 2 d S T P
C1 C 0.5617(3) 0.7500 0.0617(3) 0.122(4) Uani 1 2 d S T P
C4 C 0.7167(3) 0.7500 0.2167(3) 0.127(4) Uani 1 2 d S T P
C5 C 0.7162(3) 0.7838(3) 0.2500 0.135(5) Uani 1 2 d S T P
H5 H 0.6932 0.8068 0.2500 0.161 Uiso 1 2 calc RS T P
B3 B 0.6274(4) 0.7583(6) 0.1866(4) 0.150(4) Uani 1 1 d . . .
H3 H 0.6136 0.7645 0.2218 0.180 Uiso 1 1 calc R . .
B1 B 0.6460(4) 0.7665(5) 0.0928(5) 0.143(4) Uani 1 1 d . . .
H1 H 0.6583 0.7787 0.0587 0.172 Uiso 1 1 calc R . .
B2 B 0.6085(5) 0.7893(5) 0.1294(5) 0.156(4) Uani 1 1 d . . .
H2 H 0.5899 0.8227 0.1274 0.188 Uiso 1 1 calc R . .
B4 B 0.6653(5) 0.7911(6) 0.1475(5) 0.157(4) Uani 1 1 d . . .
H4 H 0.6818 0.8254 0.1519 0.189 Uiso 1 1 calc R . .

loop_
_atom_site_aniso_label
_atom_site_aniso_U_11
_atom_site_aniso_U_22
_atom_site_aniso_U_33
_atom_site_aniso_U_23
_atom_site_aniso_U_13
_atom_site_aniso_U_12
Cu1 0.0837(18) 0.133(2) 0.0833(19) 0.000 0.000 0.000
O1 0.104(4) 0.149(6) 0.085(3) 0.012(3) -0.012(2) -0.012(3)
O2 0.173(12) 0.124(8) 0.129(10) 0.000 0.000 0.000
C2 0.088(4) 0.126(7) 0.088(4) -0.001(4) -0.021(4) 0.001(4)
C3 0.100(4) 0.137(8) 0.100(4) -0.015(4) -0.029(5) 0.015(4)
C1 0.124(6) 0.119(8) 0.124(6) 0.009(5) -0.054(7) -0.009(5)
C4 0.128(6) 0.126(9) 0.128(6) -0.022(5) -0.040(6) 0.022(5)
C5 0.142(7) 0.142(7) 0.120(9) -0.035(6) -0.035(6) 0.033(8)
B3 0.113(6) 0.231(13) 0.106(6) -0.017(6) -0.024(5) 0.013(6)
B1 0.090(5) 0.205(10) 0.134(7) 0.009(6) -0.045(4) -0.011(6)
B2 0.147(8) 0.177(9) 0.146(7) -0.019(6) -0.072(6) 0.013(6)
B4 0.145(8) 0.172(9) 0.154(8) 0.013(6) -0.063(6) -0.016(6)

loop_
_atom_type_symbol
_atom_type_description
_atom_type_scat_dispersion_real
_atom_type_scat_dispersion_imag
_atom_type_scat_source
C C 0.0181 0.0091 'International Tables Vol C Tables 4.2.6.8 and 6.1.1.4'
H H 0.0000 0.0000 'International Tables Vol C Tables 4.2.6.8 and 6.1.1.4'
B B 0.0090 0.0039 'International Tables Vol C Tables 4.2.6.8 and 6.1.1.4'
Cu Cu -1.9646 0.5888 'International Tables Vol C Tables 4.2.6.8 and 6.1.1.4'
O O 0.0492 0.0322 'International Tables Vol C Tables 4.2.6.8 and 6.1.1.4'

loop_
_geom_angle_atom_site_label_1
_geom_angle_atom_site_label_2
_geom_angle_atom_site_label_3
_geom_angle
_geom_angle_site_symmetry_1
_geom_angle_site_symmetry_3
O1 Cu1 Cu1 82.32(19) . 45_675
O1 Cu1 Cu1 82.32(19) 26 45_675
O1 Cu1 Cu1 82.32(19) 28_655 45_675
O1 Cu1 Cu1 82.32(19) 3_655 45_675
O1 Cu1 O1 89.9(3) 3_655 26
O1 Cu1 O1 88.1(3) 3_655 28_655
O1 Cu1 O1 164.6(4) 28_655 26
O1 Cu1 O1 164.6(4) 3_655 .
O1 Cu1 O1 89.9(3) 28_655 .
O1 Cu1 O1 88.1(3) 26 .
O1 Cu1 O2 97.68(19) . .
O1 Cu1 O2 97.68(19) 26 .
O1 Cu1 O2 97.68(19) 3_655 .
O1 Cu1 O2 97.68(19) 28_655 .
O2 Cu1 Cu1 180.0 . 45_675
C1 O1 Cu1 125.9(7) . .
C1 C2 B1 128.2(6) . 22_564
C1 C2 B1 128.2(6) . .
C1 C2 B2 127.1(6) . 22_564
C1 C2 B2 127.1(6) . .
B1 C2 B1 103.6(11) 22_564 .
B1 C2 B2 70.2(8) 22_564 .
B1 C2 B2 70.2(8) . 22_564
B1 C2 B2 66.0(8) . .
B1 C2 B2 66.0(8) 22_564 22_564
B2 C2 B2 105.9(12) . 22_564
B3 C3 C4 124.8(6) 22_564 .
B3 C3 C4 124.8(6) . .
B3 C3 B3 110.3(12) 22_564 .
B3 C3 B4 74.6(9) 22_564 22_564
B3 C3 B4 74.6(9) . .
B3 C3 B4 66.6(9) 22_564 .
B3 C3 B4 66.6(9) . 22_564
B4 C3 C4 125.4(6) . .
B4 C3 C4 125.4(6) 22_564 .
B4 C3 B4 109.1(12) 22_564 .
O1 C1 O1 123.5(11) . 22_564
O1 C1 C2 118.2(6) . .
O1 C1 C2 118.2(6) 22_564 .
C5 C4 C3 119.3(6) 8_656 .
C5 C4 C3 119.3(6) . .
C5 C4 C5 121.5(13) . 8_656
C4 C5 C4 118.5(13) . 11_566
C4 C5 H5 120.7 . .
C4 C5 H5 120.7 11_566 .
C3 B3 H3 121.9 . .
C3 B3 B1 112.9(10) . 22_564
C3 B3 B2 101.8(9) . .
C3 B3 B4 53.2(6) . .
C3 B3 B4 57.3(7) . 22_564
B1 B3 H3 119.4 22_564 .
B1 B3 B2 56.4(7) 22_564 .
B1 B3 B4 98.2(9) 22_564 .
B2 B3 H3 127.1 . .
B4 B3 H3 127.3 22_564 .
B4 B3 H3 134.3 . .
B4 B3 B1 65.6(9) 22_564 22_564
B4 B3 B2 53.9(7) . .
B4 B3 B2 100.2(9) 22_564 .
B4 B3 B4 90.3(10) 22_564 .
C2 B1 B3 118.6(11) . 22_564
C2 B1 H1 118.0 . .
C2 B1 B2 57.4(7) . .
C2 B1 B2 55.3(7) . 22_564
C2 B1 B4 110.5(10) . .
B3 B1 H1 115.8 22_564 .
B3 B1 B2 69.3(9) 22_564 22_564
B3 B1 B4 56.2(7) 22_564 .
B2 B1 B3 104.2(10) . 22_564
B2 B1 H1 130.9 . .
B2 B1 H1 128.1 22_564 .
B2 B1 B2 91.3(11) . 22_564
B2 B1 B4 59.2(8) . .
B2 B1 B4 102.7(10) 22_564 .
B4 B1 H1 123.4 . .
C2 B2 B3 104.4(10) . .
C2 B2 B1 54.6(6) . 22_564
C2 B2 B1 56.6(7) . .
C2 B2 H2 120.4 . .
C2 B2 B4 115.4(12) . .
B3 B2 H2 125.5 . .
B1 B2 B3 100.2(9) . .
B1 B2 B3 54.4(7) 22_564 .
B1 B2 B1 88.6(11) . 22_564
B1 B2 H2 134.0 22_564 .
B1 B2 H2 129.2 . .
B1 B2 B4 65.4(9) . .
B4 B2 B3 59.5(7) . .
B4 B2 B1 101.1(10) . 22_564
B4 B2 H2 117.0 . .
C3 B4 B3 52.2(7) . .
C3 B4 B3 56.1(7) . 22_564
C3 B4 B1 105.7(11) . .
C3 B4 B2 112.5(11) . .
C3 B4 H4 121.8 . .
B3 B4 B3 89.7(10) 22_564 .
B3 B4 B1 58.2(8) 22_564 .
B3 B4 B2 102.8(10) 22_564 .
B3 B4 H4 130.5 22_564 .
B3 B4 H4 130.4 . .
B1 B4 B3 98.6(9) . .
B1 B4 H4 125.5 . .
B2 B4 B3 66.6(8) . .
B2 B4 B1 55.5(7) . .
B2 B4 H4 118.2 . .

loop_
_geom_bond_atom_site_label_1
_geom_bond_atom_site_label_2
_geom_bond_distance
_geom_bond_site_symmetry_2
Cu1 Cu1 2.680(5) 45_675
Cu1 O1 1.967(5) 3_655
Cu1 O1 1.967(6) .
Cu1 O1 1.967(5) 28_655
Cu1 O1 1.967(6) 26
Cu1 O2 2.276(13) .
O1 C1 1.223(8) .
C2 C1 1.429(16) .
C2 B1 1.513(14) 22_564
C2 B1 1.513(14) .
C2 B2 1.525(15) .
C2 B2 1.525(15) 22_564
C3 C4 1.583(17) .
C3 B3 1.508(15) .
C3 B3 1.508(15) 22_564
C3 B4 1.528(15) .
C3 B4 1.528(15) 22_564
C1 O1 1.223(8) 22_564
C4 C5 1.376(10) 8_656
C4 C5 1.376(10) .
C5 C4 1.376(10) 11_566
C5 H5 0.9400 .
B3 H3 1.1100 .
B3 B1 1.705(17) 22_564
B3 B2 1.962(19) .
B3 B4 1.67(2) 22_564
B3 B4 1.84(2) .
B1 B3 1.705(17) 22_564
B1 H1 1.1100 .
B1 B2 1.66(2) .
B1 B2 1.75(2) 22_564
B1 B4 1.826(19) .
B2 B1 1.75(2) 22_564
B2 H2 1.1100 .
B2 B4 1.726(18) .
B4 B3 1.67(2) 22_564
B4 H4 1.1100 .

loop_
_geom_torsion_atom_site_label_1
_geom_torsion_atom_site_label_2
_geom_torsion_atom_site_label_3
_geom_torsion_atom_site_label_4
_geom_torsion
_geom_torsion_site_symmetry_1
_geom_torsion_site_symmetry_4
Cu1 O1 C1 O1 -0.7(3) . 22_564
Cu1 O1 C1 C2 179.3(3) . .
C2 B1 B2 B3 100.7(9) . .
C2 B1 B2 B1 47.3(7) . 22_564
C2 B1 B2 B4 150.2(10) . .
C2 B1 B4 C3 80.2(12) . .
C2 B1 B4 B3 27.2(13) . .
C2 B1 B4 B3 111.4(12) . 22_564
C2 B1 B4 B2 -26.6(9) . .
C2 B2 B4 C3 -66.7(16) . .
C2 B2 B4 B3 -92.3(12) . .
C2 B2 B4 B3 -8.3(16) . 22_564
C2 B2 B4 B1 27.4(9) . .
C3 C4 C5 C4 180.000(1) . 11_566
C3 B3 B4 B3 45.5(8) . 22_564
C3 B3 B4 B1 103.3(10) . .
C3 B3 B4 B2 149.6(11) . .
C1 C2 B1 B3 -151.7(8) . 22_564
C1 C2 B1 B2 119.3(7) . .
C1 C2 B1 B2 -122.1(7) . 22_564
C1 C2 B1 B4 146.5(6) . .
C1 C2 B2 B3 146.4(5) . .
C1 C2 B2 B1 123.5(7) . 22_564
C1 C2 B2 B1 -120.8(7) . .
C1 C2 B2 B4 -150.9(8) . .
C4 C3 B3 B1 -154.3(7) . 22_564
C4 C3 B3 B2 147.4(5) . .
C4 C3 B3 B4 -117.9(7) . 22_564
C4 C3 B3 B4 122.8(7) . .
C4 C3 B4 B3 117.1(7) . 22_564
C4 C3 B4 B3 -122.1(7) . .
C4 C3 B4 B1 149.1(5) . .
C4 C3 B4 B2 -152.3(8) . .
C5 C4 C5 C4 0.000(2) 8_656 11_566
B3 C3 C4 C5 136.5(8) 22_564 .
B3 C3 C4 C5 -43.5(8) 22_564 8_656
B3 C3 C4 C5 -43.5(8) . .
B3 C3 C4 C5 136.5(8) . 8_656
B3 C3 B3 B1 25.7(7) 22_564 22_564
B3 C3 B3 B2 -32.6(5) 22_564 .
B3 C3 B3 B4 62.1(7) 22_564 22_564
B3 C3 B3 B4 -57.2(7) 22_564 .
B3 C3 B4 B3 -120.8(10) . 22_564
B3 C3 B4 B3 120.8(10) 22_564 .
B3 C3 B4 B1 32.0(9) 22_564 .
B3 C3 B4 B1 -88.8(9) . .
B3 C3 B4 B2 90.6(12) 22_564 .
B3 C3 B4 B2 -30.2(11) . .
B3 B1 B2 C2 -115.1(11) 22_564 .
B3 B1 B2 B3 -14.5(14) 22_564 .
B3 B1 B2 B1 -67.9(11) 22_564 22_564
B3 B1 B2 B4 35.0(10) 22_564 .
B3 B1 B4 C3 -31.2(8) 22_564 .
B3 B1 B4 B3 -84.2(10) 22_564 .
B3 B1 B4 B2 -138.0(13) 22_564 .
B3 B2 B4 C3 25.6(9) . .
B3 B2 B4 B3 84.0(10) . 22_564
B3 B2 B4 B1 119.7(11) . .
B1 C2 C1 O1 -67.2(8) 22_564 .
B1 C2 C1 O1 -67.2(8) . 22_564
B1 C2 C1 O1 112.8(8) . .
B1 C2 C1 O1 112.8(8) 22_564 22_564
B1 C2 B1 B3 28.3(8) 22_564 22_564
B1 C2 B1 B2 -60.7(7) 22_564 .
B1 C2 B1 B2 57.9(7) 22_564 22_564
B1 C2 B1 B4 -33.5(6) 22_564 .
B1 C2 B2 B3 -92.8(10) . .
B1 C2 B2 B3 22.9(8) 22_564 .
B1 C2 B2 B1 115.7(11) 22_564 .
B1 C2 B2 B1 -115.7(11) . 22_564
B1 C2 B2 B4 85.7(12) 22_564 .
B1 C2 B2 B4 -30.0(10) . .
B1 B3 B4 C3 -112.6(11) 22_564 .
B1 B3 B4 B3 -67.1(11) 22_564 22_564
B1 B3 B4 B1 -9.3(14) 22_564 .
B1 B3 B4 B2 37.1(10) 22_564 .
B1 B2 B4 C3 -94.1(13) . .
B1 B2 B4 C3 -10.8(15) 22_564 .
B1 B2 B4 B3 47.6(14) 22_564 22_564
B1 B2 B4 B3 -36.4(11) 22_564 .
B1 B2 B4 B3 -119.7(11) . .
B1 B2 B4 B3 -35.7(11) . 22_564
B1 B2 B4 B1 83.3(10) 22_564 .
B2 C2 C1 O1 19.8(9) . 22_564
B2 C2 C1 O1 19.8(9) 22_564 .
B2 C2 C1 O1 -160.2(9) . .
B2 C2 C1 O1 -160.2(9) 22_564 22_564
B2 C2 B1 B3 89.0(13) . 22_564
B2 C2 B1 B3 -29.6(11) 22_564 22_564
B2 C2 B1 B2 -118.6(11) 22_564 .
B2 C2 B1 B2 118.6(11) . 22_564
B2 C2 B1 B4 -91.4(10) 22_564 .
B2 C2 B1 B4 27.2(10) . .
B2 C2 B2 B3 -33.6(5) 22_564 .
B2 C2 B2 B1 -56.5(7) 22_564 22_564
B2 C2 B2 B1 59.2(7) 22_564 .
B2 C2 B2 B4 29.1(8) 22_564 .
B2 B3 B4 C3 -149.6(11) . .
B2 B3 B4 B3 -104.1(9) . 22_564
B2 B3 B4 B1 -46.4(8) . .
B2 B1 B2 C2 -46.2(7) 22_564 .
B2 B1 B2 B3 54.5(10) 22_564 .
B2 B1 B2 B1 1.1(10) 22_564 22_564
B2 B1 B2 B4 104.0(8) 22_564 .
B2 B1 B4 C3 106.8(12) . .
B2 B1 B4 C3 22.9(12) 22_564 .
B2 B1 B4 B3 -30.2(12) 22_564 .
B2 B1 B4 B3 138.0(13) . 22_564
B2 B1 B4 B3 54.0(11) 22_564 22_564
B2 B1 B4 B3 53.8(10) . .
B2 B1 B4 B2 -83.9(10) 22_564 .
B4 C3 C4 C5 -127.8(8) . 8_656
B4 C3 C4 C5 -127.8(8) 22_564 .
B4 C3 C4 C5 52.2(8) 22_564 8_656
B4 C3 C4 C5 52.2(8) . .
B4 C3 B3 B1 82.9(12) . 22_564
B4 C3 B3 B1 -36.4(11) 22_564 22_564
B4 C3 B3 B2 -94.6(9) 22_564 .
B4 C3 B3 B2 24.7(9) . .
B4 C3 B3 B4 119.3(11) . 22_564
B4 C3 B3 B4 -119.3(11) 22_564 .
B4 C3 B4 B3 -62.9(7) 22_564 22_564
B4 C3 B4 B3 57.9(7) 22_564 .
B4 C3 B4 B1 -30.9(5) 22_564 .
B4 C3 B4 B2 27.7(8) 22_564 .
B4 B3 B4 C3 -47.2(8) 22_564 .
B4 B3 B4 B3 -1.7(12) 22_564 22_564
B4 B3 B4 B1 56.1(10) 22_564 .
B4 B3 B4 B2 102.4(9) 22_564 .
B4 B1 B2 C2 -150.2(10) . .
B4 B1 B2 B3 -49.5(9) . .
B4 B1 B2 B1 -102.9(9) . 22_564

loop_
_smtbx_masks_void_nr
_smtbx_masks_void_average_x
_smtbx_masks_void_average_y
_smtbx_masks_void_average_z
_smtbx_masks_void_volume
_smtbx_masks_void_count_electrons
1 -0.901 -0.423 -0.565 19269.5 4876.0
